data_2016938
loop_
_publ_author_name
'Gainsford, Graeme J.'
'Mee, Simon P. H.'
'Luxenburger, Andreas'

_publ_section_title
;(2<i>S</i>,3<i>R</i>,4<i>S</i>,5<i>R</i>)-Diethyl
 2-(10,10-dimethyl-3,3-dioxo-3\l^6^-thia-4-azatricyclo[5.2.1.0^1,5^]decan-4-ylcarbonyl)-5-phenylpyrrolidine-3,4-dicarboxylate:
 a novel isomorphous-by-addition compound
;
_journal_coeditor_code SK3280
_journal_issue 1
_journal_name_full 'Acta Crystallographica Section C'
_journal_page_first o15
_journal_page_last o18
_journal_paper_doi 10.1107/S0108270108040584
_journal_volume 65
_journal_year 2009
_chemical_formula_iupac 'C27 H36 N2 O7 S'
_chemical_formula_moiety 'C27 H36 N2 O7 S'
_chemical_formula_sum 'C27 H36 N2 O7 S'
_chemical_formula_weight 532.64
_chemical_name_systematic
;
(2<i>S</i>,3<i>R</i>,4<i>S</i>,5<i>R</i>)-Diethyl
2-(10,10-dimethyl-3,3-dioxo-3\l^6^-thia-4-azatricyclo[5.2.1.0^1,5^]decan-4-
ylcarbonyl)-5-phenylpyrrolidine-3,4-dicarboxylate
;
_space_group_IT_number 4
_symmetry_cell_setting monoclinic
_symmetry_space_group_name_Hall 'P 2yb'
_symmetry_space_group_name_H-M 'P 1 21 1'
_atom_sites_solution_hydrogens geom
_atom_sites_solution_primary direct
_atom_sites_solution_secondary difmap
_audit_creation_method SHELXL97
_cell_angle_alpha 90.00
_cell_angle_beta 107.148(2)
_cell_angle_gamma 90.00
_cell_formula_units_Z 2
_cell_length_a 13.7194(9)
_cell_length_b 6.9464(4)
_cell_length_c 14.9703(9)
_cell_measurement_reflns_used 9945
_cell_measurement_temperature 122(2)
_cell_measurement_theta_max 31.14
_cell_measurement_theta_min 2.35
_cell_volume 1363.26(15)
_computing_cell_refinement 'SAINT (Bruker, 2006)'
_computing_data_collection 'SMART (Bruker, 2006)'
_computing_data_reduction
;
SAINT (Bruker, 2006) and SADABS (Bruker, 2006)
;
_computing_molecular_graphics
;
ORTEP-3 (Farrugia, 1997) and Mercury (Macrae <i>et al.</i>,
2006)
;
_computing_publication_material
;
SHELXL97 (Sheldrick, 2008), PLATON (Spek, 2003) and Mercury
(Macrae <i>et al.</i>,  2006)
;
_computing_structure_refinement 'SHELXL97 (Sheldrick, 2008)'
_computing_structure_solution 'SHELXS97 (Sheldrick, 2008)'
_diffrn_ambient_temperature 122(2)
_diffrn_detector_area_resol_mean 8.192
_diffrn_measured_fraction_theta_full 0.950
_diffrn_measured_fraction_theta_max 0.950
_diffrn_measurement_device_type 'Bruker Nonius APEX2 CCD area-detector'
_diffrn_measurement_method '\f and \w'
_diffrn_radiation_monochromator graphite
_diffrn_radiation_source 'fine-focus sealed tube'
_diffrn_radiation_type MoK\a
_diffrn_radiation_wavelength 0.71073
_diffrn_reflns_av_R_equivalents 0.0578
_diffrn_reflns_av_sigmaI/netI 0.0598
_diffrn_reflns_limit_h_max 20
_diffrn_reflns_limit_h_min -20
_diffrn_reflns_limit_k_max 9
_diffrn_reflns_limit_k_min -10
_diffrn_reflns_limit_l_max 22
_diffrn_reflns_limit_l_min -22
_diffrn_reflns_number 28357
_diffrn_reflns_theta_full 31.99
_diffrn_reflns_theta_max 32.60
_diffrn_reflns_theta_min 2.81
_diffrn_standards_decay_% 0
_diffrn_standards_number 0
_exptl_absorpt_coefficient_mu 0.166
_exptl_absorpt_correction_T_max 1.0
_exptl_absorpt_correction_T_min 0.665
_exptl_absorpt_correction_type multi-scan
_exptl_absorpt_process_details '(Blessing, 1995)'
_exptl_crystal_colour colourless
_exptl_crystal_density_diffrn 1.298
_exptl_crystal_density_method 'not measured'
_exptl_crystal_description plate
_exptl_crystal_F_000 568
_exptl_crystal_size_max 0.45
_exptl_crystal_size_mid 0.24
_exptl_crystal_size_min 0.06
_refine_diff_density_max 0.442
_refine_diff_density_min -0.231
_refine_ls_abs_structure_details 'Flack (1983), with how many Friedel pairs?'
_refine_ls_abs_structure_Flack 0.00(7)
_refine_ls_extinction_method none
_refine_ls_goodness_of_fit_ref 1.026
_refine_ls_hydrogen_treatment mixed
_refine_ls_matrix_type full
_refine_ls_number_parameters 342
_refine_ls_number_reflns 8865
_refine_ls_number_restraints 1
_refine_ls_restrained_S_all 1.026
_refine_ls_R_factor_all 0.0779
_refine_ls_R_factor_gt 0.0560
_refine_ls_shift/su_max 0.001
_refine_ls_shift/su_mean 0.000
_refine_ls_structure_factor_coef Fsqd
_refine_ls_weighting_details 'calc w = 1/[\s^2^(Fo^2^)+(0.0797P)^2^+0.1530P] where P=(Fo^2^+2Fc^2^)/3'
_refine_ls_weighting_scheme calc
_refine_ls_wR_factor_gt 0.1384
_refine_ls_wR_factor_ref 0.1520
_reflns_number_gt 6778
_reflns_number_total 9045
_reflns_threshold_expression I>2\s(I)
_cod_data_source_file sk3280.cif
_cod_data_source_block I
_cod_original_cell_volume 1363.25(14)
_cod_original_sg_symbol_H-M 'P 21'
_cod_database_code 2016938
_cod_database_fobs_code 2016938

loop_
_symmetry_equiv_pos_as_xyz
'x, y, z'
'-x, y+1/2, -z'

loop_
_atom_site_type_symbol
_atom_site_label
_atom_site_fract_x
_atom_site_fract_y
_atom_site_fract_z
_atom_site_U_iso_or_equiv
_atom_site_adp_type
_atom_site_calc_flag
_atom_site_refinement_flags
_atom_site_occupancy
_atom_site_disorder_assembly
_atom_site_disorder_group
S S1 0.07934(4) 0.93952(9) 0.61405(4) 0.03675(14) Uani d . 1 . .
O O1 0.27730(15) 0.6868(3) 0.80728(12) 0.0458(4) Uani d . 1 . .
O O2 0.32184(14) 1.1253(3) 0.82909(12) 0.0428(4) Uani d . 1 . .
O O3 0.30407(13) 1.2927(2) 0.95095(12) 0.0389(4) Uani d . 1 . .
O O4 0.34070(12) 0.8740(3) 1.02648(12) 0.0389(4) Uani d . 1 . .
O O5 0.29460(13) 1.0339(3) 1.13736(11) 0.0393(4) Uani d . 1 . .
O O6 0.06336(18) 1.1328(3) 0.63870(14) 0.0574(6) Uani d . 1 . .
O O7 0.00084(16) 0.8042(4) 0.61412(14) 0.0614(6) Uani d . 1 . .
N N1 0.13186(17) 0.7295(3) 0.89631(13) 0.0329(4) Uani d . 1 . .
H H1 0.189(3) 0.681(5) 0.918(2) 0.048(9) Uiso d . 1 . .
N N2 0.19230(14) 0.8616(3) 0.68200(11) 0.0288(4) Uani d . 1 . .
C C1 0.21041(18) 0.7993(3) 0.77461(14) 0.0310(4) Uani d . 1 . .
C C2 0.14185(17) 0.8782(3) 0.82942(14) 0.0296(4) Uani d . 1 . .
H H2 0.0728 0.9013 0.7845 0.036 Uiso calc R 1 . .
C C3 0.17717(16) 1.0691(3) 0.88665(14) 0.0269(4) Uani d . 1 . .
H H3 0.1224 1.1668 0.8617 0.032 Uiso calc R 1 . .
C C4 0.17594(16) 1.0197(3) 0.98665(13) 0.0256(4) Uani d . 1 . .
H H4 0.1449 1.1269 1.0137 0.031 Uiso calc R 1 . .
C C5 0.10625(16) 0.8380(3) 0.96977(14) 0.0283(4) Uani d . 1 . .
H H5 0.0341 0.8829 0.9439 0.034 Uiso calc R 1 . .
C C6 0.27688(16) 1.1600(3) 0.88365(14) 0.0288(4) Uani d . 1 . .
C C7 0.4022(2) 1.3896(4) 0.96583(19) 0.0451(6) Uani d . 1 . .
H H7A 0.4420 1.3255 0.9288 0.054 Uiso calc R 1 . .
H H7B 0.3912 1.5255 0.9454 0.054 Uiso calc R 1 . .
C C8 0.4580(3) 1.3807(6) 1.0653(2) 0.0659(9) Uani d . 1 . .
H H8A 0.4153 1.4325 1.1018 0.099 Uiso calc R 1 . .
H H8B 0.5206 1.4570 1.0775 0.099 Uiso calc R 1 . .
H H8C 0.4755 1.2465 1.0834 0.099 Uiso calc R 1 . .
C C9 0.27969(16) 0.9680(3) 1.05071(14) 0.0284(4) Uani d . 1 . .
C C10 0.3908(2) 0.9865(5) 1.20564(18) 0.0521(7) Uani d . 1 . .
H H10A 0.4061 1.0825 1.2568 0.063 Uiso calc R 1 . .
H H10B 0.4462 0.9914 1.1757 0.063 Uiso calc R 1 . .
C C11 0.3868(3) 0.7894(5) 1.2453(2) 0.0631(9) Uani d . 1 . .
H H11A 0.3256 0.7782 1.2661 0.095 Uiso calc R 1 . .
H H11B 0.4476 0.7688 1.2985 0.095 Uiso calc R 1 . .
H H11C 0.3844 0.6925 1.1971 0.095 Uiso calc R 1 . .
C C12 0.11312(16) 0.7253(3) 1.05784(14) 0.0288(4) Uani d . 1 . .
C C13 0.07141(18) 0.8063(4) 1.12370(16) 0.0353(5) Uani d . 1 . .
H H13 0.0372 0.9266 1.1109 0.042 Uiso calc R 1 . .
C C14 0.07933(19) 0.7134(4) 1.20752(16) 0.0407(5) Uani d . 1 . .
H H14 0.0516 0.7714 1.2521 0.049 Uiso calc R 1 . .
C C15 0.1273(2) 0.5371(4) 1.22632(17) 0.0442(6) Uani d . 1 . .
H H15 0.1319 0.4723 1.2833 0.053 Uiso calc R 1 . .
C C16 0.1686(2) 0.4557(4) 1.16146(17) 0.0420(5) Uani d . 1 . .
H H16 0.2024 0.3350 1.1745 0.050 Uiso calc R 1 . .
C C17 0.16150(18) 0.5476(3) 1.07775(16) 0.0339(4) Uani d . 1 . .
H H17 0.1898 0.4891 1.0337 0.041 Uiso calc R 1 . .
C C18 0.25698(19) 0.7786(3) 0.62864(15) 0.0330(5) Uani d . 1 . .
H H18 0.2465 0.6361 0.6227 0.040 Uiso calc R 1 . .
C C19 0.22260(19) 0.8740(3) 0.53016(14) 0.0331(4) Uani d . 1 . .
C C20 0.2568(3) 0.7300(4) 0.46702(18) 0.0474(6) Uani d . 1 . .
H H20A 0.2332 0.5979 0.4745 0.057 Uiso calc R 1 . .
H H20B 0.2313 0.7678 0.4004 0.057 Uiso calc R 1 . .
C C21 0.3735(3) 0.7452(5) 0.5038(2) 0.0553(8) Uani d . 1 . .
H H21A 0.4028 0.7788 0.4527 0.066 Uiso calc R 1 . .
H H21B 0.4039 0.6225 0.5325 0.066 Uiso calc R 1 . .
C C22 0.3927(2) 0.9071(4) 0.57729(18) 0.0464(6) Uani d . 1 . .
H H22 0.4604 0.9723 0.5896 0.056 Uiso calc R 1 . .
C C23 0.3707(2) 0.8242(4) 0.66523(17) 0.0439(6) Uani d . 1 . .
H H23A 0.4114 0.7067 0.6877 0.053 Uiso calc R 1 . .
H H23B 0.3849 0.9202 0.7164 0.053 Uiso calc R 1 . .
C C24 0.1098(2) 0.9219(4) 0.50592(15) 0.0424(5) Uani d . 1 . .
H H24A 0.0686 0.8195 0.4662 0.051 Uiso calc R 1 . .
H H24B 0.0953 1.0453 0.4715 0.051 Uiso calc R 1 . .
C C25 0.2996(2) 1.0404(4) 0.53731(17) 0.0402(5) Uani d . 1 . .
C C26 0.2916(3) 1.2079(4) 0.6028(2) 0.0493(6) Uani d . 1 . .
H H26A 0.3466 1.3005 0.6065 0.074 Uiso calc R 1 . .
H H26B 0.2977 1.1573 0.6653 0.074 Uiso calc R 1 . .
H H26C 0.2255 1.2721 0.5780 0.074 Uiso calc R 1 . .
C C27 0.2942(3) 1.1318(5) 0.4423(2) 0.0570(8) Uani d . 1 . .
H H27A 0.3054 1.0324 0.4000 0.085 Uiso calc R 1 . .
H H27B 0.3469 1.2312 0.4512 0.085 Uiso calc R 1 . .
H H27C 0.2268 1.1900 0.4154 0.085 Uiso calc R 1 . .

loop_
_atom_site_aniso_label
_atom_site_aniso_U_11
_atom_site_aniso_U_22
_atom_site_aniso_U_33
_atom_site_aniso_U_12
_atom_site_aniso_U_13
_atom_site_aniso_U_23
S1 0.0335(3) 0.0493(3) 0.0219(2) 0.0030(2) -0.00038(19) -0.0008(2)
O1 0.0576(11) 0.0513(11) 0.0298(8) 0.0208(9) 0.0148(8) 0.0116(7)
O2 0.0387(9) 0.0587(11) 0.0321(9) -0.0084(8) 0.0123(7) -0.0094(8)
O3 0.0399(9) 0.0390(8) 0.0397(9) -0.0113(7) 0.0147(7) -0.0092(7)
O4 0.0324(8) 0.0502(9) 0.0324(8) 0.0079(7) 0.0073(7) 0.0024(7)
O5 0.0381(9) 0.0517(10) 0.0233(7) -0.0024(8) 0.0015(6) -0.0035(7)
O6 0.0689(14) 0.0600(12) 0.0390(10) 0.0336(11) 0.0093(9) 0.0066(9)
O7 0.0476(12) 0.0956(17) 0.0357(10) -0.0251(12) 0.0041(9) -0.0101(11)
N1 0.0423(11) 0.0323(9) 0.0238(9) -0.0077(8) 0.0090(8) -0.0048(7)
N2 0.0339(9) 0.0312(8) 0.0186(7) 0.0026(7) 0.0036(7) -0.0012(6)
C1 0.0402(12) 0.0295(9) 0.0214(9) 0.0019(8) 0.0061(8) -0.0002(7)
C2 0.0311(10) 0.0350(10) 0.0206(9) -0.0024(8) 0.0043(7) -0.0009(7)
C3 0.0267(9) 0.0293(9) 0.0217(9) 0.0035(7) 0.0024(7) 0.0012(7)
C4 0.0279(10) 0.0271(9) 0.0215(9) 0.0001(7) 0.0066(7) -0.0014(7)
C5 0.0267(9) 0.0332(10) 0.0229(9) -0.0039(8) 0.0040(8) -0.0015(7)
C6 0.0289(10) 0.0301(9) 0.0236(9) 0.0027(8) 0.0017(8) 0.0030(7)
C7 0.0450(14) 0.0446(13) 0.0429(13) -0.0180(11) 0.0087(11) 0.0017(10)
C8 0.0480(16) 0.094(3) 0.0508(17) -0.0240(17) 0.0065(13) -0.0020(17)
C9 0.0291(9) 0.0300(10) 0.0243(9) -0.0045(8) 0.0053(7) 0.0021(7)
C10 0.0424(14) 0.078(2) 0.0260(11) -0.0135(13) -0.0060(10) -0.0020(12)
C11 0.0610(19) 0.083(2) 0.0365(14) 0.0044(17) 0.0013(13) 0.0145(15)
C12 0.0260(10) 0.0361(10) 0.0236(9) -0.0067(8) 0.0064(7) -0.0021(8)
C13 0.0332(11) 0.0409(12) 0.0323(11) -0.0023(9) 0.0103(9) -0.0055(9)
C14 0.0373(12) 0.0594(15) 0.0270(11) -0.0105(11) 0.0117(9) -0.0062(10)
C15 0.0454(14) 0.0553(15) 0.0287(11) -0.0122(12) 0.0060(10) 0.0060(10)
C16 0.0467(13) 0.0380(12) 0.0368(12) -0.0044(11) 0.0054(10) 0.0062(10)
C17 0.0378(12) 0.0334(10) 0.0316(11) -0.0043(9) 0.0121(9) -0.0016(8)
C18 0.0484(13) 0.0281(10) 0.0224(9) 0.0082(9) 0.0106(9) 0.0012(7)
C19 0.0464(13) 0.0314(10) 0.0199(9) 0.0031(9) 0.0072(9) -0.0002(8)
C20 0.077(2) 0.0407(12) 0.0268(11) 0.0047(13) 0.0191(12) -0.0043(10)
C21 0.075(2) 0.0593(17) 0.0380(14) 0.0201(15) 0.0274(14) -0.0004(12)
C22 0.0480(14) 0.0584(16) 0.0362(12) 0.0027(12) 0.0177(11) -0.0019(11)
C23 0.0435(14) 0.0586(16) 0.0290(11) 0.0149(12) 0.0097(10) 0.0015(10)
C24 0.0494(14) 0.0534(14) 0.0190(9) 0.0022(12) 0.0019(9) 0.0021(10)
C25 0.0544(15) 0.0362(11) 0.0314(11) -0.0027(11) 0.0147(10) -0.0010(9)
C26 0.0735(19) 0.0310(12) 0.0479(15) -0.0098(12) 0.0247(14) -0.0064(10)
C27 0.086(2) 0.0484(15) 0.0421(15) -0.0019(15) 0.0283(15) 0.0123(12)

loop_
_atom_type_symbol
_atom_type_description
_atom_type_scat_dispersion_real
_atom_type_scat_dispersion_imag
_atom_type_scat_source
C C 0.0033 0.0016 'International Tables Vol C Tables 4.2.6.8 and 6.1.1.4'
H H 0.0000 0.0000 'International Tables Vol C Tables 4.2.6.8 and 6.1.1.4'
N N 0.0061 0.0033 'International Tables Vol C Tables 4.2.6.8 and 6.1.1.4'
O O 0.0106 0.0060 'International Tables Vol C Tables 4.2.6.8 and 6.1.1.4'
S S 0.1246 0.1234 'International Tables Vol C Tables 4.2.6.8 and 6.1.1.4'

loop_
_geom_angle_atom_site_label_1
_geom_angle_atom_site_label_2
_geom_angle_atom_site_label_3
_geom_angle_site_symmetry_1
_geom_angle_site_symmetry_3
_geom_angle
_geom_angle_publ_flag
O6 S1 O7 . . 116.45(15) ?
O6 S1 N2 . . 109.42(11) ?
O7 S1 N2 . . 110.47(12) ?
O6 S1 C24 . . 113.12(14) ?
O7 S1 C24 . . 109.39(13) ?
N2 S1 C24 . . 96.11(10) ?
C6 O3 C7 . . 118.20(19) ?
C9 O5 C10 . . 117.0(2) ?
C5 N1 C2 . . 103.95(18) ?
C5 N1 H1 . . 109(2) ?
C2 N1 H1 . . 107(2) ?
C1 N2 C18 . . 117.06(17) ?
C1 N2 S1 . . 124.26(16) ?
C18 N2 S1 . . 113.23(13) ?
O1 C1 N2 . . 119.8(2) ?
O1 C1 C2 . . 122.5(2) ?
N2 C1 C2 . . 117.67(19) ?
N1 C2 C1 . . 108.06(18) ?
N1 C2 C3 . . 107.22(16) ?
C1 C2 C3 . . 117.18(18) ?
N1 C2 H2 . . 108.0 ?
C1 C2 H2 . . 108.0 ?
C3 C2 H2 . . 108.0 ?
C6 C3 C4 . . 112.90(16) ?
C6 C3 C2 . . 117.97(18) ?
C4 C3 C2 . . 104.56(16) ?
C6 C3 H3 . . 106.9 ?
C4 C3 H3 . . 106.9 ?
C2 C3 H3 . . 106.9 ?
C9 C4 C3 . . 113.12(17) ?
C9 C4 C5 . . 109.23(17) ?
C3 C4 C5 . . 101.81(15) ?
C9 C4 H4 . . 110.8 ?
C3 C4 H4 . . 110.8 ?
C5 C4 H4 . . 110.8 ?
N1 C5 C12 . . 114.99(18) ?
N1 C5 C4 . . 105.55(17) ?
C12 C5 C4 . . 113.61(16) ?
N1 C5 H5 . . 107.4 ?
C12 C5 H5 . . 107.4 ?
C4 C5 H5 . . 107.4 ?
O2 C6 O3 . . 125.1(2) ?
O2 C6 C3 . . 126.3(2) ?
O3 C6 C3 . . 108.57(18) ?
C8 C7 O3 . . 108.5(2) ?
C8 C7 H7A . . 110.0 ?
O3 C7 H7A . . 110.0 ?
C8 C7 H7B . . 110.0 ?
O3 C7 H7B . . 110.0 ?
H7A C7 H7B . . 108.4 ?
C7 C8 H8A . . 109.5 ?
C7 C8 H8B . . 109.5 ?
H8A C8 H8B . . 109.5 ?
C7 C8 H8C . . 109.5 ?
H8A C8 H8C . . 109.5 ?
H8B C8 H8C . . 109.5 ?
O4 C9 O5 . . 124.1(2) ?
O4 C9 C4 . . 123.37(19) ?
O5 C9 C4 . . 112.49(18) ?
O5 C10 C11 . . 110.8(2) ?
O5 C10 H10A . . 109.5 ?
C11 C10 H10A . . 109.5 ?
O5 C10 H10B . . 109.5 ?
C11 C10 H10B . . 109.5 ?
H10A C10 H10B . . 108.1 ?
C10 C11 H11A . . 109.5 ?
C10 C11 H11B . . 109.5 ?
H11A C11 H11B . . 109.5 ?
C10 C11 H11C . . 109.5 ?
H11A C11 H11C . . 109.5 ?
H11B C11 H11C . . 109.5 ?
C17 C12 C13 . . 118.4(2) ?
C17 C12 C5 . . 123.32(19) ?
C13 C12 C5 . . 118.3(2) ?
C14 C13 C12 . . 120.8(2) ?
C14 C13 H13 . . 119.6 ?
C12 C13 H13 . . 119.6 ?
C15 C14 C13 . . 120.2(2) ?
C15 C14 H14 . . 119.9 ?
C13 C14 H14 . . 119.9 ?
C14 C15 C16 . . 119.3(2) ?
C14 C15 H15 . . 120.3 ?
C16 C15 H15 . . 120.3 ?
C15 C16 C17 . . 120.9(3) ?
C15 C16 H16 . . 119.6 ?
C17 C16 H16 . . 119.6 ?
C16 C17 C12 . . 120.4(2) ?
C16 C17 H17 . . 119.8 ?
C12 C17 H17 . . 119.8 ?
N2 C18 C23 . . 116.02(19) ?
N2 C18 C19 . . 106.46(17) ?
C23 C18 C19 . . 104.09(19) ?
N2 C18 H18 . . 110.0 ?
C23 C18 H18 . . 110.0 ?
C19 C18 H18 . . 110.0 ?
C24 C19 C20 . . 117.9(2) ?
C24 C19 C25 . . 118.7(2) ?
C20 C19 C25 . . 101.7(2) ?
C24 C19 C18 . . 108.80(19) ?
C20 C19 C18 . . 104.01(18) ?
C25 C19 C18 . . 104.03(18) ?
C21 C20 C19 . . 102.1(2) ?
C21 C20 H20A . . 111.4 ?
C19 C20 H20A . . 111.4 ?
C21 C20 H20B . . 111.4 ?
C19 C20 H20B . . 111.4 ?
H20A C20 H20B . . 109.2 ?
C20 C21 C22 . . 104.3(2) ?
C20 C21 H21A . . 110.9 ?
C22 C21 H21A . . 110.9 ?
C20 C21 H21B . . 110.9 ?
C22 C21 H21B . . 110.9 ?
H21A C21 H21B . . 108.9 ?
C21 C22 C23 . . 107.6(2) ?
C21 C22 C25 . . 102.3(2) ?
C23 C22 C25 . . 101.9(2) ?
C21 C22 H22 . . 114.6 ?
C23 C22 H22 . . 114.6 ?
C25 C22 H22 . . 114.6 ?
C18 C23 C22 . . 102.0(2) ?
C18 C23 H23A . . 111.4 ?
C22 C23 H23A . . 111.4 ?
C18 C23 H23B . . 111.4 ?
C22 C23 H23B . . 111.4 ?
H23A C23 H23B . . 109.2 ?
C19 C24 S1 . . 106.96(14) ?
C19 C24 H24A . . 110.3 ?
S1 C24 H24A . . 110.3 ?
C19 C24 H24B . . 110.3 ?
S1 C24 H24B . . 110.3 ?
H24A C24 H24B . . 108.6 ?
C27 C25 C26 . . 106.4(2) ?
C27 C25 C19 . . 113.5(2) ?
C26 C25 C19 . . 115.6(2) ?
C27 C25 C22 . . 114.4(2) ?
C26 C25 C22 . . 114.2(2) ?
C19 C25 C22 . . 92.78(19) ?
C25 C26 H26A . . 109.5 ?
C25 C26 H26B . . 109.5 ?
H26A C26 H26B . . 109.5 ?
C25 C26 H26C . . 109.5 ?
H26A C26 H26C . . 109.5 ?
H26B C26 H26C . . 109.5 ?
C25 C27 H27A . . 109.5 ?
C25 C27 H27B . . 109.5 ?
H27A C27 H27B . . 109.5 ?
C25 C27 H27C . . 109.5 ?
H27A C27 H27C . . 109.5 ?
H27B C27 H27C . . 109.5 ?

loop_
_geom_bond_atom_site_label_1
_geom_bond_atom_site_label_2
_geom_bond_site_symmetry_2
_geom_bond_distance
_geom_bond_publ_flag
S1 O6 . 1.426(2) ?
S1 O7 . 1.430(2) ?
S1 N2 . 1.6733(18) ?
S1 C24 . 1.791(2) ?
O1 C1 . 1.195(3) ?
O2 C6 . 1.184(3) ?
O3 C6 . 1.335(3) ?
O3 C7 . 1.463(3) ?
O4 C9 . 1.199(3) ?
O5 C9 . 1.333(3) ?
O5 C10 . 1.449(3) ?
N1 C5 . 1.459(3) ?
N1 C2 . 1.473(3) ?
N1 H1 . 0.82(3) ?
N2 C1 . 1.403(3) ?
N2 C18 . 1.475(3) ?
C1 C2 . 1.521(3) ?
C2 C3 . 1.575(3) ?
C2 H2 . 1.0000 ?
C3 C6 . 1.519(3) ?
C3 C4 . 1.541(3) ?
C3 H3 . 1.0000 ?
C4 C9 . 1.507(3) ?
C4 C5 . 1.558(3) ?
C4 H4 . 1.0000 ?
C5 C12 . 1.512(3) ?
C5 H5 . 1.0000 ?
C7 C8 . 1.462(4) ?
C7 H7A . 0.9900 ?
C7 H7B . 0.9900 ?
C8 H8A . 0.9800 ?
C8 H8B . 0.9800 ?
C8 H8C . 0.9800 ?
C10 C11 . 1.499(5) ?
C10 H10A . 0.9900 ?
C10 H10B . 0.9900 ?
C11 H11A . 0.9800 ?
C11 H11B . 0.9800 ?
C11 H11C . 0.9800 ?
C12 C17 . 1.391(3) ?
C12 C13 . 1.396(3) ?
C13 C14 . 1.386(3) ?
C13 H13 . 0.9500 ?
C14 C15 . 1.380(4) ?
C14 H14 . 0.9500 ?
C15 C16 . 1.382(4) ?
C15 H15 . 0.9500 ?
C16 C17 . 1.384(3) ?
C16 H16 . 0.9500 ?
C17 H17 . 0.9500 ?
C18 C23 . 1.527(4) ?
C18 C19 . 1.557(3) ?
C18 H18 . 1.0000 ?
C19 C24 . 1.519(4) ?
C19 C20 . 1.542(3) ?
C19 C25 . 1.548(4) ?
C20 C21 . 1.536(5) ?
C20 H20A . 0.9900 ?
C20 H20B . 0.9900 ?
C21 C22 . 1.541(4) ?
C21 H21A . 0.9900 ?
C21 H21B . 0.9900 ?
C22 C23 . 1.546(4) ?
C22 C25 . 1.548(4) ?
C22 H22 . 1.0000 ?
C23 H23A . 0.9900 ?
C23 H23B . 0.9900 ?
C24 H24A . 0.9900 ?
C24 H24B . 0.9900 ?
C25 C27 . 1.539(4) ?
C25 C26 . 1.546(4) ?
C26 H26A . 0.9800 ?
C26 H26B . 0.9800 ?
C26 H26C . 0.9800 ?
C27 H27A . 0.9800 ?
C27 H27B . 0.9800 ?
C27 H27C . 0.9800 ?

loop_
_geom_hbond_atom_site_label_D
_geom_hbond_atom_site_label_H
_geom_hbond_atom_site_label_A
_geom_hbond_site_symmetry_A
_geom_hbond_distance_DH
_geom_hbond_distance_HA
_geom_hbond_distance_DA
_geom_hbond_angle_DHA
_geom_hbond_publ_flag
C7 H7B O1 1_565 0.99 2.46 3.230(3) 134 yes
C8 H8B O2 2_657 0.98 2.49 3.420(4) 158 yes
C16 H16 O5 1_545 0.95 2.59 3.474(3) 155 yes
C24 H24A O6 2_546 0.99 2.40 3.366(3) 166 yes
C24 H24B O7 2_556 0.99 2.37 3.313(4) 159 yes
C5 H5 Cg1 2_557 1.0 2.74 3.679(2) 157 yes
N1 H1 O1 . 0.83(4) 2.32(4) 2.723(3) 110(2) yes
C7 H7A O2 . 0.99 2.33 2.729(3) 103 yes
C23 H23B O2 . 0.99 2.55 3.437(3) 149 n
C26 H26B O2 . 0.98 2.39 3.339(3) 164 yes

loop_
_geom_torsion_atom_site_label_1
_geom_torsion_atom_site_label_2
_geom_torsion_atom_site_label_3
_geom_torsion_atom_site_label_4
_geom_torsion_site_symmetry_1
_geom_torsion_site_symmetry_2
_geom_torsion_site_symmetry_3
_geom_torsion_site_symmetry_4
_geom_torsion
_geom_torsion_publ_flag
O6 S1 N2 C1 . . . . 78.4(2) ?
O7 S1 N2 C1 . . . . -51.1(2) ?
C24 S1 N2 C1 . . . . -164.42(19) ?
O6 S1 N2 C18 . . . . -128.53(17) ?
O7 S1 N2 C18 . . . . 101.99(18) ?
C24 S1 N2 C18 . . . . -11.37(18) ?
C18 N2 C1 O1 . . . . 1.5(3) ?
S1 N2 C1 O1 . . . . 153.6(2) ?
C18 N2 C1 C2 . . . . -177.87(19) ?
S1 N2 C1 C2 . . . . -25.7(3) ?
C5 N1 C2 C1 . . . . 155.96(18) ?
C5 N1 C2 C3 . . . . 28.8(2) ?
O1 C1 C2 N1 . . . . -30.7(3) ?
N2 C1 C2 N1 . . . . 148.7(2) ?
O1 C1 C2 C3 . . . . 90.5(3) ?
N2 C1 C2 C3 . . . . -90.2(2) ?
N1 C2 C3 C6 . . . . 121.3(2) ?
C1 C2 C3 C6 . . . . -0.3(3) ?
N1 C2 C3 C4 . . . . -5.1(2) ?
C1 C2 C3 C4 . . . . -126.71(19) ?
C6 C3 C4 C9 . . . . -31.2(2) ?
C2 C3 C4 C9 . . . . 98.27(19) ?
C6 C3 C4 C5 . . . . -148.27(17) ?
C2 C3 C4 C5 . . . . -18.8(2) ?
C2 N1 C5 C12 . . . . -167.74(18) ?
C2 N1 C5 C4 . . . . -41.7(2) ?
C9 C4 C5 N1 . . . . -82.2(2) ?
C3 C4 C5 N1 . . . . 37.7(2) ?
C9 C4 C5 C12 . . . . 44.7(2) ?
C3 C4 C5 C12 . . . . 164.57(17) ?
C7 O3 C6 O2 . . . . -6.9(3) ?
C7 O3 C6 C3 . . . . 175.54(19) ?
C4 C3 C6 O2 . . . . 138.0(2) ?
C2 C3 C6 O2 . . . . 15.8(3) ?
C4 C3 C6 O3 . . . . -44.5(2) ?
C2 C3 C6 O3 . . . . -166.73(17) ?
C6 O3 C7 C8 . . . . -129.9(3) ?
C10 O5 C9 O4 . . . . -0.4(3) ?
C10 O5 C9 C4 . . . . 177.9(2) ?
C3 C4 C9 O4 . . . . -38.9(3) ?
C5 C4 C9 O4 . . . . 73.7(3) ?
C3 C4 C9 O5 . . . . 142.72(18) ?
C5 C4 C9 O5 . . . . -104.7(2) ?
C9 O5 C10 C11 . . . . -82.9(3) ?
N1 C5 C12 C17 . . . . 14.1(3) ?
C4 C5 C12 C17 . . . . -107.7(2) ?
N1 C5 C12 C13 . . . . -167.9(2) ?
C4 C5 C12 C13 . . . . 70.4(2) ?
C17 C12 C13 C14 . . . . 0.9(3) ?
C5 C12 C13 C14 . . . . -177.2(2) ?
C12 C13 C14 C15 . . . . -1.1(4) ?
C13 C14 C15 C16 . . . . 1.0(4) ?
C14 C15 C16 C17 . . . . -0.7(4) ?
C15 C16 C17 C12 . . . . 0.6(4) ?
C13 C12 C17 C16 . . . . -0.7(3) ?
C5 C12 C17 C16 . . . . 177.4(2) ?
C1 N2 C18 C23 . . . . -63.7(3) ?
S1 N2 C18 C23 . . . . 141.17(18) ?
C1 N2 C18 C19 . . . . -178.96(18) ?
S1 N2 C18 C19 . . . . 25.9(2) ?
N2 C18 C19 C24 . . . . -30.7(3) ?
C23 C18 C19 C24 . . . . -153.7(2) ?
N2 C18 C19 C20 . . . . -157.2(2) ?
C23 C18 C19 C20 . . . . 79.7(2) ?
N2 C18 C19 C25 . . . . 96.7(2) ?
C23 C18 C19 C25 . . . . -26.4(2) ?
C24 C19 C20 C21 . . . . 171.3(2) ?
C25 C19 C20 C21 . . . . 39.7(2) ?
C18 C19 C20 C21 . . . . -68.2(2) ?
C19 C20 C21 C22 . . . . -4.6(3) ?
C20 C21 C22 C23 . . . . 75.0(3) ?
C20 C21 C22 C25 . . . . -31.9(3) ?
N2 C18 C23 C22 . . . . -126.6(2) ?
C19 C18 C23 C22 . . . . -10.0(2) ?
C21 C22 C23 C18 . . . . -63.8(3) ?
C25 C22 C23 C18 . . . . 43.3(3) ?
C20 C19 C24 S1 . . . . 140.92(19) ?
C25 C19 C24 S1 . . . . -95.7(2) ?
C18 C19 C24 S1 . . . . 22.9(2) ?
O6 S1 C24 C19 . . . . 106.7(2) ?
O7 S1 C24 C19 . . . . -121.7(2) ?
N2 S1 C24 C19 . . . . -7.44(19) ?
C24 C19 C25 C27 . . . . -70.4(3) ?
C20 C19 C25 C27 . . . . 60.8(3) ?
C18 C19 C25 C27 . . . . 168.6(2) ?
C24 C19 C25 C26 . . . . 52.9(3) ?
C20 C19 C25 C26 . . . . -176.0(2) ?
C18 C19 C25 C26 . . . . -68.1(3) ?
C24 C19 C25 C22 . . . . 171.42(19) ?
C20 C19 C25 C22 . . . . -57.4(2) ?
C18 C19 C25 C22 . . . . 50.4(2) ?
C21 C22 C25 C27 . . . . -63.4(3) ?
C23 C22 C25 C27 . . . . -174.6(2) ?
C21 C22 C25 C26 . . . . 173.7(2) ?
C23 C22 C25 C26 . . . . 62.5(3) ?
C21 C22 C25 C19 . . . . 54.0(2) ?
C23 C22 C25 C19 . . . . -57.2(2) ?

loop_
_cod_related_entry_id
_cod_related_entry_database
_cod_related_entry_code
1 ChemSpider 24726349
